data_4337011
loop_
_publ_author_name
'Mariusz Molon'
'Katharina Dilchert'
'Christian Gemel'
'R\"udiger W. Seidel'
'Julian Schaumann'
'Roland A. Fischer'

_publ_contact_author
;
        R. A. Fischer 
        Lehrstuhl fuer Anorganische Chemie II
        Ruhr-Universitaet Bochum
        Universitaetsstrasse 150
        44780 Bochum (Germany)
;
_publ_contact_author_email roland.fischer@ruhr-uni-bochum.de
_publ_contact_author_fax '049 234 321-4174'
_publ_contact_author_phone '049 234 32-24174'
_publ_section_title
;
 Clusters [Ma(GaCp*)b(CNR)c] (M = Ni, Pd, Pt): Synthesis, Structure, and
 Ga/Zn Exchange Reactions
;
_journal_name_full 'Inorganic Chemistry'
_journal_page_first 14275
_journal_page_last 14283
_journal_paper_doi 10.1021/ic4022189
_journal_volume 52
_journal_year 2013
_chemical_formula_moiety 'C15 H27 Ga4 N3 Pd3, 4(C10 H15)'
_chemical_formula_sum 'C55 H87 Ga4 N3 Pd3'
_chemical_formula_weight 1388.36
_chemical_name_systematic
; 
 ? 
;
_space_group_IT_number 14
_space_group_name_Hall '-P 2ybc'
_symmetry_cell_setting monoclinic
_symmetry_space_group_name_Hall '-P 2ybc'
_symmetry_space_group_name_H-M 'P 1 21/c 1'
_atom_sites_solution_hydrogens geom
_atom_sites_solution_primary direct
_atom_sites_solution_secondary difmap
_audit_creation_method SHELXL-97
_cell_angle_alpha 90.00
_cell_angle_beta 90.271(2)
_cell_angle_gamma 90.00
_cell_formula_units_Z 4
_cell_length_a 21.2442(3)
_cell_length_b 19.4977(3)
_cell_length_c 14.7554(3)
_cell_measurement_reflns_used 200
_cell_measurement_temperature 105(2)
_cell_measurement_theta_max 25.00
_cell_measurement_theta_min 2.88
_cell_volume 6111.81(18)
_computing_cell_refinement 'CrysAlis RED 1.171.13, Oxford Diffraction'
_computing_data_collection 'CrysAlis CCD 1.171.13, Oxford Diffraction'
_computing_data_reduction 'CrysAlis RED 1.171.13, Oxford Diffraction'
_computing_molecular_graphics SHELXL-97
_computing_publication_material SHELXL-97
_computing_structure_refinement 'SHELXL-97 (Sheldrick, 1997)'
_computing_structure_solution 'SHELXS-97 (Sheldrick, 1990)'
_diffrn_ambient_temperature 105(2)
_diffrn_measured_fraction_theta_full 0.997
_diffrn_measured_fraction_theta_max 0.997
_diffrn_measurement_device_type 'Sapphire2-CCD, Oxford Diffraction'
_diffrn_measurement_method '560 images at 1.0 deg. in \w and 25 sec.'
_diffrn_radiation_monochromator graphite
_diffrn_radiation_source 'Enhance (Mo) x-ray Source'
_diffrn_radiation_type MoK\a
_diffrn_radiation_wavelength 0.71073
_diffrn_reflns_av_R_equivalents 0.0454
_diffrn_reflns_av_sigmaI/netI 0.0389
_diffrn_reflns_limit_h_max 25
_diffrn_reflns_limit_h_min -25
_diffrn_reflns_limit_k_max 23
_diffrn_reflns_limit_k_min -23
_diffrn_reflns_limit_l_max 17
_diffrn_reflns_limit_l_min -17
_diffrn_reflns_number 47413
_diffrn_reflns_theta_full 25.00
_diffrn_reflns_theta_max 25.00
_diffrn_reflns_theta_min 2.88
_exptl_absorpt_coefficient_mu 2.633
_exptl_absorpt_correction_T_max 0.6935
_exptl_absorpt_correction_T_min 0.6079
_exptl_absorpt_correction_type empirical
_exptl_absorpt_process_details sadabs
_exptl_crystal_colour red
_exptl_crystal_density_diffrn 1.509
_exptl_crystal_description prism
_exptl_crystal_F_000 2800
_exptl_crystal_size_max 0.21
_exptl_crystal_size_mid 0.17
_exptl_crystal_size_min 0.15
_refine_diff_density_max 0.972
_refine_diff_density_min -0.611
_refine_diff_density_rms 0.112
_refine_ls_extinction_method none
_refine_ls_goodness_of_fit_ref 1.140
_refine_ls_hydrogen_treatment constr
_refine_ls_matrix_type full
_refine_ls_number_parameters 615
_refine_ls_number_reflns 10740
_refine_ls_number_restraints 0
_refine_ls_restrained_S_all 1.140
_refine_ls_R_factor_all 0.0565
_refine_ls_R_factor_gt 0.0405
_refine_ls_shift/su_max 0.008
_refine_ls_shift/su_mean 0.000
_refine_ls_structure_factor_coef Fsqd
_refine_ls_weighting_details 'calc w=1/[\s^2^(Fo^2^)+(0.0175P)^2^+28.8556P] where P=(Fo^2^+2Fc^2^)/3'
_refine_ls_weighting_scheme calc
_refine_ls_wR_factor_gt 0.0822
_refine_ls_wR_factor_ref 0.0874
_reflns_number_gt 8708
_reflns_number_total 10740
_reflns_threshold_expression >2sigma(I)
_cod_data_source_file ic4022189_si_002_2.cif
_cod_data_source_block 2a
_cod_original_sg_symbol_H-M 'P 21/c '
_cod_database_code 4337011

loop_
_symmetry_equiv_pos_as_xyz
'x, y, z'
'-x, y+1/2, -z+1/2'
'-x, -y, -z'
'x, -y-1/2, z-1/2'

loop_
_atom_site_label
_atom_site_type_symbol
_atom_site_fract_x
_atom_site_fract_y
_atom_site_fract_z
_atom_site_U_iso_or_equiv
_atom_site_adp_type
_atom_site_occupancy
_atom_site_symmetry_multiplicity
_atom_site_calc_flag
_atom_site_refinement_flags
Pd1 Pd 0.184101(18) 0.53248(2) 0.24941(3) 0.01374(9) Uani 1 1 d .
C1 C 0.1973(3) 0.6982(3) 0.4093(4) 0.0245(13) Uani 1 1 d .
N1 N 0.4294(2) 0.6186(2) 0.1761(3) 0.0251(11) Uani 1 1 d .
Ga1 Ga 0.25006(3) 0.59911(3) 0.36084(4) 0.01598(13) Uani 1 1 d .
Pd2 Pd 0.318200(18) 0.53198(2) 0.25234(3) 0.01410(9) Uani 1 1 d .
C2 C 0.2514(3) 0.7184(3) 0.3616(4) 0.0265(13) Uani 1 1 d .
N2 N 0.2480(2) 0.4452(2) 0.6038(3) 0.0249(11) Uani 1 1 d .
Ga2 Ga 0.25201(3) 0.52355(3) 0.11640(4) 0.02012(14) Uani 1 1 d .
Pd3 Pd 0.249763(18) 0.472223(19) 0.39518(2) 0.01345(9) Uani 1 1 d .
C3 C 0.3049(3) 0.6962(3) 0.4110(4) 0.0229(12) Uani 1 1 d .
N3 N 0.0708(2) 0.6182(2) 0.1746(3) 0.0233(11) Uani 1 1 d .
Ga3 Ga 0.35820(3) 0.44066(3) 0.35058(4) 0.02260(15) Uani 1 1 d .
Ga4 Ga 0.14319(3) 0.43913(3) 0.34235(4) 0.02146(14) Uani 1 1 d .
C4 C 0.2833(3) 0.6619(3) 0.4893(4) 0.0217(12) Uani 1 1 d .
C6 C 0.1300(3) 0.7117(3) 0.3829(5) 0.0434(18) Uani 1 1 d .
H6A H 0.1287 0.7350 0.3241 0.065 Uiso 1 1 calc R
H6B H 0.1101 0.7407 0.4289 0.065 Uiso 1 1 calc R
H6C H 0.1072 0.6680 0.3787 0.065 Uiso 1 1 calc R
C5 C 0.2170(3) 0.6633(3) 0.4886(4) 0.0206(12) Uani 1 1 d .
C7 C 0.2525(4) 0.7570(3) 0.2729(4) 0.050(2) Uani 1 1 d .
H7A H 0.2868 0.7394 0.2352 0.074 Uiso 1 1 calc R
H7B H 0.2591 0.8059 0.2846 0.074 Uiso 1 1 calc R
H7C H 0.2123 0.7506 0.2412 0.074 Uiso 1 1 calc R
C11 C 0.2035(3) 0.4861(3) -0.0200(4) 0.0326(15) Uani 1 1 d .
C10 C 0.1751(3) 0.6326(3) 0.5587(4) 0.0372(16) Uani 1 1 d .
H10A H 0.1310 0.6404 0.5418 0.056 Uiso 1 1 calc R
H10B H 0.1837 0.6540 0.6176 0.056 Uiso 1 1 calc R
H10C H 0.1830 0.5831 0.5628 0.056 Uiso 1 1 calc R
C9 C 0.3236(3) 0.6290(3) 0.5611(4) 0.0328(15) Uani 1 1 d .
H9A H 0.3134 0.5801 0.5654 0.049 Uiso 1 1 calc R
H9B H 0.3158 0.6511 0.6196 0.049 Uiso 1 1 calc R
H9C H 0.3681 0.6343 0.5452 0.049 Uiso 1 1 calc R
C8 C 0.3726(3) 0.7069(3) 0.3865(5) 0.0399(17) Uani 1 1 d .
H8A H 0.3753 0.7231 0.3238 0.060 Uiso 1 1 calc R
H8B H 0.3955 0.6635 0.3926 0.060 Uiso 1 1 calc R
H8C H 0.3913 0.7412 0.4272 0.060 Uiso 1 1 calc R
C13 C 0.2832(3) 0.5637(3) -0.0275(4) 0.0239(13) Uani 1 1 d .
C12 C 0.2164(3) 0.5571(3) -0.0285(3) 0.0230(12) Uani 1 1 d .
C14 C 0.3100(3) 0.4987(3) -0.0186(4) 0.0275(14) Uani 1 1 d .
C16 C 0.1392(4) 0.4551(5) -0.0186(5) 0.064(3) Uani 1 1 d .
H16A H 0.1084 0.4901 -0.0011 0.097 Uiso 1 1 calc R
H16B H 0.1382 0.4174 0.0252 0.097 Uiso 1 1 calc R
H16C H 0.1286 0.4376 -0.0791 0.097 Uiso 1 1 calc R
C15 C 0.2614(3) 0.4499(3) -0.0136(4) 0.0336(16) Uani 1 1 d .
C17 C 0.1693(3) 0.6133(4) -0.0405(4) 0.0454(18) Uani 1 1 d .
H17A H 0.1889 0.6574 -0.0260 0.068 Uiso 1 1 calc R
H17B H 0.1336 0.6054 0.0000 0.068 Uiso 1 1 calc R
H17C H 0.1544 0.6138 -0.1035 0.068 Uiso 1 1 calc R
C21 C 0.4258(3) 0.3614(3) 0.2743(4) 0.0343(16) Uani 1 1 d .
C20 C 0.2697(5) 0.3733(4) -0.0029(5) 0.063(3) Uani 1 1 d .
H20A H 0.2938 0.3553 -0.0541 0.095 Uiso 1 1 calc R
H20B H 0.2283 0.3511 -0.0013 0.095 Uiso 1 1 calc R
H20C H 0.2924 0.3637 0.0537 0.095 Uiso 1 1 calc R
C19 C 0.3801(3) 0.4842(4) -0.0168(5) 0.052(2) Uani 1 1 d .
H19A H 0.3990 0.4999 -0.0736 0.079 Uiso 1 1 calc R
H19B H 0.3870 0.4348 -0.0099 0.079 Uiso 1 1 calc R
H19C H 0.3995 0.5085 0.0343 0.079 Uiso 1 1 calc R
C18 C 0.3195(3) 0.6292(4) -0.0375(5) 0.0454(18) Uani 1 1 d .
H18A H 0.3359 0.6325 -0.0994 0.068 Uiso 1 1 calc R
H18B H 0.3547 0.6296 0.0057 0.068 Uiso 1 1 calc R
H18C H 0.2918 0.6683 -0.0255 0.068 Uiso 1 1 calc R
C22 C 0.4626(3) 0.3967(3) 0.3405(4) 0.0299(14) Uani 1 1 d .
C24 C 0.3895(3) 0.3321(3) 0.4125(5) 0.0340(15) Uani 1 1 d .
C23 C 0.4387(3) 0.3777(3) 0.4250(4) 0.0283(14) Uani 1 1 d .
C26 C 0.4337(4) 0.3640(5) 0.1729(5) 0.060(2) Uani 1 1 d .
H26A H 0.4612 0.3264 0.1536 0.089 Uiso 1 1 calc R
H26B H 0.4525 0.4079 0.1557 0.089 Uiso 1 1 calc R
H26C H 0.3924 0.3592 0.1435 0.089 Uiso 1 1 calc R
C25 C 0.3801(3) 0.3230(3) 0.3214(5) 0.0360(16) Uani 1 1 d .
C29 C 0.3528(3) 0.3008(4) 0.4906(5) 0.0459(18) Uani 1 1 d .
H29A H 0.3436 0.3363 0.5356 0.069 Uiso 1 1 calc R
H29B H 0.3780 0.2644 0.5189 0.069 Uiso 1 1 calc R
H29C H 0.3133 0.2814 0.4676 0.069 Uiso 1 1 calc R
C28 C 0.4675(4) 0.3990(4) 0.5156(5) 0.053(2) Uani 1 1 d .
H28A H 0.4947 0.4389 0.5067 0.079 Uiso 1 1 calc R
H28B H 0.4923 0.3609 0.5403 0.079 Uiso 1 1 calc R
H28C H 0.4338 0.4107 0.5580 0.079 Uiso 1 1 calc R
C27 C 0.5170(3) 0.4422(4) 0.3180(6) 0.0503(19) Uani 1 1 d .
H27A H 0.5493 0.4155 0.2866 0.075 Uiso 1 1 calc R
H27B H 0.5347 0.4614 0.3739 0.075 Uiso 1 1 calc R
H27C H 0.5026 0.4796 0.2786 0.075 Uiso 1 1 calc R
C31 C 0.1159(3) 0.3231(3) 0.3716(5) 0.0337(16) Uani 1 1 d .
C30 C 0.3286(3) 0.2782(4) 0.2784(6) 0.058(2) Uani 1 1 d .
H30A H 0.2880 0.3020 0.2820 0.087 Uiso 1 1 calc R
H30B H 0.3259 0.2345 0.3110 0.087 Uiso 1 1 calc R
H30C H 0.3388 0.2695 0.2147 0.087 Uiso 1 1 calc R
C34 C 0.0552(3) 0.3817(3) 0.2716(4) 0.0311(15) Uani 1 1 d .
C33 C 0.0369(3) 0.4020(3) 0.3565(4) 0.0253(13) Uani 1 1 d .
C32 C 0.0743(3) 0.3666(3) 0.4229(4) 0.0248(13) Uani 1 1 d .
C35 C 0.1032(3) 0.3337(3) 0.2782(4) 0.0334(15) Uani 1 1 d .
C40 C 0.1355(4) 0.3005(4) 0.1991(5) 0.051(2) Uani 1 1 d .
H40A H 0.1083 0.2646 0.1737 0.076 Uiso 1 1 calc R
H40B H 0.1753 0.2800 0.2194 0.076 Uiso 1 1 calc R
H40C H 0.1439 0.3351 0.1525 0.076 Uiso 1 1 calc R
C39 C 0.0246(3) 0.4084(4) 0.1853(5) 0.0478(19) Uani 1 1 d .
H39A H 0.0476 0.3909 0.1327 0.072 Uiso 1 1 calc R
H39B H 0.0257 0.4586 0.1852 0.072 Uiso 1 1 calc R
H39C H -0.0192 0.3928 0.1824 0.072 Uiso 1 1 calc R
C38 C -0.0148(3) 0.4523(4) 0.3798(5) 0.0481(19) Uani 1 1 d .
H38A H -0.0020 0.4986 0.3620 0.072 Uiso 1 1 calc R
H38B H -0.0225 0.4511 0.4452 0.072 Uiso 1 1 calc R
H38C H -0.0534 0.4397 0.3472 0.072 Uiso 1 1 calc R
C37 C 0.0709(4) 0.3687(4) 0.5228(4) 0.0506(19) Uani 1 1 d .
H37A H 0.0401 0.4033 0.5413 0.076 Uiso 1 1 calc R
H37B H 0.1124 0.3805 0.5477 0.076 Uiso 1 1 calc R
H37C H 0.0581 0.3236 0.5456 0.076 Uiso 1 1 calc R
C36 C 0.1640(3) 0.2749(4) 0.4118(5) 0.0459(18) Uani 1 1 d .
H36A H 0.1431 0.2328 0.4319 0.069 Uiso 1 1 calc R
H36B H 0.1846 0.2970 0.4637 0.069 Uiso 1 1 calc R
H36C H 0.1956 0.2637 0.3660 0.069 Uiso 1 1 calc R
C43 C 0.4511(3) 0.7387(3) 0.1499(5) 0.0450(18) Uani 1 1 d .
H43A H 0.4838 0.7720 0.1339 0.067 Uiso 1 1 calc R
H43B H 0.4354 0.7488 0.2108 0.067 Uiso 1 1 calc R
H43C H 0.4164 0.7416 0.1061 0.067 Uiso 1 1 calc R
C42 C 0.4791(3) 0.6661(3) 0.1484(5) 0.0356(16) Uani 1 1 d .
C41 C 0.3907(3) 0.5832(3) 0.2042(4) 0.0205(12) Uani 1 1 d .
C54 C -0.0342(3) 0.6513(4) 0.2127(5) 0.053(2) Uani 1 1 d .
H54A H -0.0718 0.6754 0.1909 0.079 Uiso 1 1 calc R
H54B H -0.0231 0.6679 0.2734 0.079 Uiso 1 1 calc R
H54C H -0.0427 0.6019 0.2153 0.079 Uiso 1 1 calc R
C53 C 0.0443(3) 0.7373(3) 0.1547(5) 0.049(2) Uani 1 1 d .
H53A H 0.0824 0.7419 0.1178 0.073 Uiso 1 1 calc R
H53B H 0.0544 0.7482 0.2180 0.073 Uiso 1 1 calc R
H53C H 0.0120 0.7691 0.1323 0.073 Uiso 1 1 calc R
C52 C 0.0200(3) 0.6646(3) 0.1485(4) 0.0274(14) Uani 1 1 d .
C51 C 0.1112(3) 0.5833(3) 0.1999(3) 0.0205(12) Uani 1 1 d .
C50 C 0.3174(4) 0.4404(6) 0.7310(5) 0.090(4) Uani 1 1 d .
H50A H 0.3374 0.3995 0.7054 0.135 Uiso 1 1 calc R
H50B H 0.3202 0.4387 0.7973 0.135 Uiso 1 1 calc R
H50C H 0.3391 0.4815 0.7089 0.135 Uiso 1 1 calc R
C49 C 0.2164(4) 0.3769(4) 0.7306(5) 0.060(2) Uani 1 1 d .
H49A H 0.1722 0.3789 0.7119 0.091 Uiso 1 1 calc R
H49B H 0.2191 0.3718 0.7966 0.091 Uiso 1 1 calc R
H49C H 0.2369 0.3377 0.7014 0.091 Uiso 1 1 calc R
C48 C 0.2163(6) 0.5034(5) 0.7386(5) 0.093(4) Uani 1 1 d .
H48A H 0.2372 0.5452 0.7175 0.139 Uiso 1 1 calc R
H48B H 0.2172 0.5021 0.8050 0.139 Uiso 1 1 calc R
H48C H 0.1725 0.5032 0.7174 0.139 Uiso 1 1 calc R
C46 C 0.2483(3) 0.4506(3) 0.5256(4) 0.0212(12) Uani 1 1 d .
C45 C 0.5328(4) 0.6563(6) 0.2119(7) 0.098(4) Uani 1 1 d .
H45A H 0.5690 0.6830 0.1909 0.147 Uiso 1 1 calc R
H45B H 0.5441 0.6075 0.2141 0.147 Uiso 1 1 calc R
H45C H 0.5208 0.6717 0.2726 0.147 Uiso 1 1 calc R
C44 C 0.4970(4) 0.6485(4) 0.0515(5) 0.055(2) Uani 1 1 d .
H44A H 0.4608 0.6566 0.0114 0.082 Uiso 1 1 calc R
H44B H 0.5093 0.6002 0.0481 0.082 Uiso 1 1 calc R
H44C H 0.5322 0.6775 0.0325 0.082 Uiso 1 1 calc R
C55 C 0.0010(3) 0.6483(4) 0.0512(4) 0.0390(16) Uani 1 1 d .
H55A H 0.0362 0.6583 0.0107 0.059 Uiso 1 1 calc R
H55B H -0.0354 0.6764 0.0340 0.059 Uiso 1 1 calc R
H55C H -0.0101 0.5996 0.0464 0.059 Uiso 1 1 calc R
C47 C 0.2494(3) 0.4428(3) 0.7024(4) 0.0292(14) Uani 1 1 d .

loop_
_atom_site_aniso_label
_atom_site_aniso_U_11
_atom_site_aniso_U_22
_atom_site_aniso_U_33
_atom_site_aniso_U_23
_atom_site_aniso_U_13
_atom_site_aniso_U_12
Pd1 0.01737(19) 0.0114(2) 0.01243(19) 0.00020(16) -0.00201(15) 0.00016(16)
C1 0.032(3) 0.015(3) 0.027(3) -0.008(2) -0.006(3) 0.003(2)
N1 0.025(3) 0.023(3) 0.027(3) 0.005(2) 0.007(2) -0.002(2)
Ga1 0.0219(3) 0.0104(3) 0.0156(3) -0.0034(2) -0.0007(2) -0.0002(2)
Pd2 0.01728(19) 0.0115(2) 0.0136(2) 0.00114(16) 0.00243(15) 0.00035(16)
C2 0.050(4) 0.008(3) 0.022(3) -0.002(2) -0.003(3) 0.001(3)
N2 0.033(3) 0.025(3) 0.016(3) 0.004(2) -0.001(2) 0.000(2)
Ga2 0.0264(3) 0.0225(3) 0.0114(3) -0.0013(3) 0.0006(2) 0.0007(3)
Pd3 0.0185(2) 0.0111(2) 0.01073(19) 0.00140(16) 0.00002(15) -0.00024(16)
C3 0.031(3) 0.012(3) 0.025(3) -0.011(2) 0.004(2) -0.007(2)
N3 0.023(2) 0.022(3) 0.025(3) -0.002(2) -0.008(2) 0.006(2)
Ga3 0.0230(3) 0.0187(3) 0.0262(3) 0.0073(3) 0.0037(3) 0.0074(3)
Ga4 0.0225(3) 0.0179(3) 0.0240(3) 0.0050(3) -0.0037(3) -0.0070(3)
C4 0.032(3) 0.016(3) 0.018(3) -0.009(2) -0.004(2) -0.001(2)
C6 0.037(4) 0.035(4) 0.057(5) -0.017(3) -0.022(3) 0.015(3)
C5 0.028(3) 0.014(3) 0.020(3) -0.009(2) 0.000(2) 0.001(2)
C7 0.098(6) 0.022(3) 0.028(4) 0.006(3) -0.010(4) 0.000(4)
C11 0.045(4) 0.042(4) 0.012(3) 0.000(3) -0.002(3) -0.020(3)
C10 0.042(4) 0.035(4) 0.034(4) -0.010(3) 0.014(3) -0.002(3)
C9 0.043(4) 0.028(3) 0.027(3) -0.010(3) -0.016(3) 0.001(3)
C8 0.042(4) 0.028(4) 0.049(4) -0.017(3) 0.015(3) -0.011(3)
C13 0.038(3) 0.021(3) 0.013(3) 0.003(2) 0.002(2) 0.002(3)
C12 0.030(3) 0.027(3) 0.012(3) 0.005(2) 0.001(2) 0.006(3)
C14 0.037(3) 0.037(4) 0.009(3) 0.001(2) 0.006(2) 0.013(3)
C16 0.063(5) 0.100(7) 0.030(4) 0.006(4) -0.009(4) -0.041(5)
C15 0.073(5) 0.018(3) 0.010(3) -0.003(2) -0.003(3) 0.006(3)
C17 0.050(4) 0.057(5) 0.029(4) 0.009(3) 0.003(3) 0.026(4)
C21 0.041(4) 0.046(4) 0.016(3) -0.002(3) -0.001(3) 0.031(3)
C20 0.128(8) 0.025(4) 0.036(4) 0.002(3) -0.012(5) 0.003(4)
C19 0.047(4) 0.082(6) 0.028(4) 0.003(4) 0.007(3) 0.034(4)
C18 0.054(5) 0.042(4) 0.041(4) 0.009(3) -0.005(3) -0.019(4)
C22 0.023(3) 0.021(3) 0.046(4) 0.009(3) 0.003(3) 0.006(2)
C24 0.029(3) 0.021(3) 0.052(4) 0.014(3) 0.006(3) 0.014(3)
C23 0.034(3) 0.025(3) 0.025(3) 0.003(3) -0.001(3) 0.014(3)
C26 0.067(5) 0.079(6) 0.033(4) -0.002(4) -0.004(4) 0.021(5)
C25 0.024(3) 0.020(3) 0.064(5) -0.011(3) -0.011(3) 0.007(3)
C29 0.044(4) 0.038(4) 0.057(5) 0.013(4) 0.011(3) 0.007(3)
C28 0.063(5) 0.050(5) 0.044(4) -0.010(4) -0.014(4) 0.014(4)
C27 0.037(4) 0.040(4) 0.074(6) 0.011(4) 0.001(4) -0.003(3)
C31 0.017(3) 0.013(3) 0.071(5) 0.010(3) -0.007(3) -0.006(2)
C30 0.036(4) 0.050(5) 0.087(6) -0.016(4) -0.015(4) 0.006(4)
C34 0.033(3) 0.034(4) 0.026(3) -0.001(3) -0.003(3) -0.020(3)
C33 0.018(3) 0.021(3) 0.037(4) 0.003(3) 0.002(2) -0.004(2)
C32 0.033(3) 0.027(3) 0.014(3) 0.004(2) -0.001(2) -0.021(3)
C35 0.034(4) 0.029(4) 0.037(4) -0.008(3) 0.012(3) -0.016(3)
C40 0.057(5) 0.050(5) 0.046(5) -0.010(4) 0.015(4) -0.009(4)
C39 0.052(5) 0.054(5) 0.037(4) 0.009(4) -0.013(3) -0.015(4)
C38 0.036(4) 0.047(5) 0.062(5) 0.004(4) 0.006(3) 0.002(3)
C37 0.060(5) 0.060(5) 0.032(4) 0.003(4) 0.000(3) -0.015(4)
C36 0.042(4) 0.036(4) 0.060(5) 0.017(4) -0.001(3) -0.004(3)
C43 0.062(5) 0.025(4) 0.048(4) 0.000(3) 0.027(4) -0.015(3)
C42 0.020(3) 0.034(4) 0.052(4) 0.016(3) 0.002(3) -0.010(3)
C41 0.023(3) 0.017(3) 0.021(3) 0.002(2) -0.004(2) 0.001(2)
C54 0.038(4) 0.083(6) 0.038(4) 0.020(4) 0.006(3) 0.030(4)
C53 0.055(5) 0.033(4) 0.058(5) 0.004(4) -0.024(4) 0.013(3)
C52 0.023(3) 0.028(3) 0.031(3) 0.003(3) -0.007(3) 0.008(3)
C51 0.024(3) 0.021(3) 0.016(3) -0.003(2) 0.000(2) -0.009(2)
C50 0.060(6) 0.177(11) 0.034(5) 0.022(6) -0.013(4) -0.035(6)
C49 0.077(6) 0.063(6) 0.041(4) 0.015(4) 0.000(4) -0.013(5)
C48 0.180(11) 0.076(7) 0.022(4) 0.006(4) 0.026(5) 0.047(7)
C46 0.022(3) 0.019(3) 0.023(3) -0.001(2) 0.002(2) -0.001(2)
C45 0.063(6) 0.114(9) 0.116(8) 0.076(7) -0.044(6) -0.058(6)
C44 0.048(5) 0.058(5) 0.059(5) 0.004(4) 0.028(4) 0.001(4)
C55 0.029(3) 0.052(4) 0.036(4) 0.002(3) -0.012(3) 0.006(3)
C47 0.045(4) 0.034(3) 0.009(3) 0.006(3) -0.002(2) -0.002(3)

loop_
_atom_type_symbol
_atom_type_description
_atom_type_scat_dispersion_real
_atom_type_scat_dispersion_imag
_atom_type_scat_source
C C 0.0033 0.0016 'International Tables Vol C Tables 4.2.6.8 and 6.1.1.4'
H H 0.0000 0.0000 'International Tables Vol C Tables 4.2.6.8 and 6.1.1.4'
N N 0.0061 0.0033 'International Tables Vol C Tables 4.2.6.8 and 6.1.1.4'
Ga Ga 0.2307 1.6083 'International Tables Vol C Tables 4.2.6.8 and 6.1.1.4'
Pd Pd -0.9988 1.0072 'International Tables Vol C Tables 4.2.6.8 and 6.1.1.4'

loop_
_geom_angle_atom_site_label_1
_geom_angle_atom_site_label_2
_geom_angle_atom_site_label_3
_geom_angle
C51 Pd1 Ga4 107.53(15)
C51 Pd1 Ga2 101.72(15)
Ga4 Pd1 Ga2 127.60(3)
C51 Pd1 Ga1 114.57(15)
Ga4 Pd1 Ga1 102.50(2)
Ga2 Pd1 Ga1 103.42(2)
C51 Pd1 Pd3 151.24(15)
Ga4 Pd1 Pd3 55.672(17)
Ga2 Pd1 Pd3 106.93(2)
Ga1 Pd1 Pd3 56.210(17)
C51 Pd1 Pd2 142.12(15)
Ga4 Pd1 Pd2 110.34(2)
Ga2 Pd1 Pd2 54.458(17)
Ga1 Pd1 Pd2 55.819(17)
Pd3 Pd1 Pd2 59.679(13)
C2 C1 C5 108.0(5)
C2 C1 C6 126.9(6)
C5 C1 C6 125.1(6)
C2 C1 Ga1 71.7(3)
C5 C1 Ga1 73.5(3)
C6 C1 Ga1 121.3(4)
C41 N1 C42 174.9(6)
C2 Ga1 C3 35.3(2)
C2 Ga1 C1 35.0(2)
C3 Ga1 C1 58.37(19)
C2 Ga1 C4 58.29(19)
C3 Ga1 C4 35.01(19)
C1 Ga1 C4 57.99(19)
C2 Ga1 C5 58.1(2)
C3 Ga1 C5 58.07(19)
C1 Ga1 C5 34.91(19)
C4 Ga1 C5 34.61(18)
C2 Ga1 Pd1 121.74(14)
C3 Ga1 Pd1 153.98(14)
C1 Ga1 Pd1 111.04(14)
C4 Ga1 Pd1 162.82(14)
C5 Ga1 Pd1 128.73(13)
C2 Ga1 Pd3 168.13(14)
C3 Ga1 Pd3 136.93(14)
C1 Ga1 Pd3 138.05(15)
C4 Ga1 Pd3 110.34(14)
C5 Ga1 Pd3 110.86(13)
Pd1 Ga1 Pd3 67.881(18)
C2 Ga1 Pd2 120.92(16)
C3 Ga1 Pd2 109.45(14)
C1 Ga1 Pd2 153.47(15)
C4 Ga1 Pd2 127.35(14)
C5 Ga1 Pd2 161.60(13)
Pd1 Ga1 Pd2 68.765(18)
Pd3 Ga1 Pd2 67.789(19)
C41 Pd2 Ga3 108.21(15)
C41 Pd2 Ga2 100.70(15)
Ga3 Pd2 Ga2 129.26(3)
C41 Pd2 Ga1 114.61(16)
Ga3 Pd2 Ga1 101.53(2)
Ga2 Pd2 Ga1 103.01(2)
C41 Pd2 Pd3 152.34(15)
Ga3 Pd2 Pd3 55.585(18)
Ga2 Pd2 Pd3 106.77(2)
Ga1 Pd2 Pd3 56.051(17)
C41 Pd2 Pd1 140.89(15)
Ga3 Pd2 Pd1 110.86(2)
Ga2 Pd2 Pd1 54.392(17)
Ga1 Pd2 Pd1 55.415(17)
Pd3 Pd2 Pd1 59.561(13)
C1 C2 C3 108.3(5)
C1 C2 C7 126.1(6)
C3 C2 C7 125.6(6)
C1 C2 Ga1 73.3(3)
C3 C2 Ga1 72.9(3)
C7 C2 Ga1 119.6(4)
C46 N2 C47 176.4(6)
C12 Ga2 C13 35.12(19)
C12 Ga2 C11 34.9(2)
C13 Ga2 C11 57.4(2)
C12 Ga2 C14 57.73(19)
C13 Ga2 C14 34.11(19)
C11 Ga2 C14 57.0(2)
C12 Ga2 C15 57.99(19)
C13 Ga2 C15 57.1(2)
C11 Ga2 C15 34.6(2)
C14 Ga2 C15 34.1(2)
C12 Ga2 Pd1 121.32(14)
C13 Ga2 Pd1 150.05(14)
C11 Ga2 Pd1 116.56(15)
C14 Ga2 Pd1 171.17(16)
C15 Ga2 Pd1 137.15(17)
C12 Ga2 Pd2 154.74(15)
C13 Ga2 Pd2 123.51(14)
C11 Ga2 Pd2 163.90(17)
C14 Ga2 Pd2 113.51(14)
C15 Ga2 Pd2 130.07(16)
Pd1 Ga2 Pd2 71.150(19)
C46 Pd3 Ga4 103.47(16)
C46 Pd3 Ga3 103.02(16)
Ga4 Pd3 Ga3 134.57(3)
C46 Pd3 Ga1 113.96(15)
Ga4 Pd3 Ga1 101.26(2)
Ga3 Pd3 Ga1 100.77(2)
C46 Pd3 Pd1 145.65(16)
Ga4 Pd3 Pd1 54.494(17)
Ga3 Pd3 Pd1 111.03(2)
Ga1 Pd3 Pd1 55.908(16)
C46 Pd3 Pd2 146.06(16)
Ga4 Pd3 Pd2 110.26(2)
Ga3 Pd3 Pd2 54.562(17)
Ga1 Pd3 Pd2 56.160(17)
Pd1 Pd3 Pd2 60.761(13)
C4 C3 C2 107.6(5)
C4 C3 C8 125.3(5)
C2 C3 C8 127.1(6)
C4 C3 Ga1 73.3(3)
C2 C3 Ga1 71.8(3)
C8 C3 Ga1 120.9(4)
C51 N3 C52 176.2(5)
C23 Ga3 C25 56.2(2)
C23 Ga3 C22 34.2(2)
C25 Ga3 C22 57.2(2)
C23 Ga3 C21 56.69(19)
C25 Ga3 C21 34.4(2)
C22 Ga3 C21 34.7(2)
C23 Ga3 C24 33.7(2)
C25 Ga3 C24 33.3(2)
C22 Ga3 C24 56.6(2)
C21 Ga3 C24 56.2(2)
C23 Ga3 Pd2 154.10(16)
C25 Ga3 Pd2 131.46(17)
C22 Ga3 Pd2 123.09(15)
C21 Ga3 Pd2 113.49(14)
C24 Ga3 Pd2 164.42(17)
C23 Ga3 Pd3 132.48(15)
C25 Ga3 Pd3 118.07(16)
C22 Ga3 Pd3 166.68(15)
C21 Ga3 Pd3 147.77(17)
C24 Ga3 Pd3 111.99(15)
Pd2 Ga3 Pd3 69.85(2)
C32 Ga4 C31 35.4(2)
C32 Ga4 C33 35.25(19)
C31 Ga4 C33 57.46(19)
C32 Ga4 C34 57.22(19)
C31 Ga4 C34 56.4(2)
C33 Ga4 C34 33.2(2)
C32 Ga4 C35 58.0(2)
C31 Ga4 C35 34.4(2)
C33 Ga4 C35 56.2(2)
C34 Ga4 C35 33.4(2)
C32 Ga4 Pd1 162.33(15)
C31 Ga4 Pd1 154.16(18)
C33 Ga4 Pd1 128.03(14)
C34 Ga4 Pd1 112.36(15)
C35 Ga4 Pd1 122.69(15)
C32 Ga4 Pd3 124.44(13)
C31 Ga4 Pd3 114.51(14)
C33 Ga4 Pd3 156.54(15)
C34 Ga4 Pd3 164.27(16)
C35 Ga4 Pd3 131.63(16)
Pd1 Ga4 Pd3 69.83(2)
C5 C4 C3 108.3(5)
C5 C4 C9 125.5(5)
C3 C4 C9 126.2(5)
C5 C4 Ga1 73.1(3)
C3 C4 Ga1 71.7(3)
C9 C4 Ga1 120.8(4)
C4 C5 C1 107.9(5)
C4 C5 C10 125.9(5)
C1 C5 C10 126.2(5)
C4 C5 Ga1 72.3(3)
C1 C5 Ga1 71.6(3)
C10 C5 Ga1 121.3(4)
C12 C11 C15 108.9(5)
C12 C11 C16 124.9(7)
C15 C11 C16 126.1(7)
C12 C11 Ga2 72.0(3)
C15 C11 Ga2 74.0(3)
C16 C11 Ga2 120.4(4)
C14 C13 C12 109.0(5)
C14 C13 C18 124.9(6)
C12 C13 C18 126.1(5)
C14 C13 Ga2 74.3(3)
C12 C13 Ga2 72.3(3)
C18 C13 Ga2 121.2(4)
C11 C12 C13 106.2(5)
C11 C12 C17 126.7(6)
C13 C12 C17 127.1(6)
C11 C12 Ga2 73.1(3)
C13 C12 Ga2 72.5(3)
C17 C12 Ga2 121.5(4)
C13 C14 C15 108.6(5)
C13 C14 C19 124.9(6)
C15 C14 C19 126.5(6)
C13 C14 Ga2 71.5(3)
C15 C14 Ga2 73.3(3)
C19 C14 Ga2 122.1(4)
C14 C15 C11 107.2(5)
C14 C15 C20 126.0(7)
C11 C15 C20 126.8(7)
C14 C15 Ga2 72.6(3)
C11 C15 Ga2 71.4(3)
C20 C15 Ga2 121.1(4)
C25 C21 C22 107.1(5)
C25 C21 C26 125.9(7)
C22 C21 C26 126.9(7)
C25 C21 Ga3 72.3(3)
C22 C21 Ga3 72.3(3)
C26 C21 Ga3 121.0(4)
C23 C22 C21 106.4(5)
C23 C22 C27 129.8(6)
C21 C22 C27 123.8(6)
C23 C22 Ga3 72.4(3)
C21 C22 Ga3 73.0(3)
C27 C22 Ga3 121.3(4)
C25 C24 C23 108.7(6)
C25 C24 C29 128.2(6)
C23 C24 C29 123.1(6)
C25 C24 Ga3 72.6(3)
C23 C24 Ga3 72.0(3)
C29 C24 Ga3 120.1(4)
C24 C23 C22 109.2(6)
C24 C23 C28 126.2(6)
C22 C23 C28 124.3(6)
C24 C23 Ga3 74.2(3)
C22 C23 Ga3 73.4(3)
C28 C23 Ga3 123.4(4)
C24 C25 C21 108.6(5)
C24 C25 C30 125.4(7)
C21 C25 C30 126.0(7)
C24 C25 Ga3 74.1(3)
C21 C25 Ga3 73.3(3)
C30 C25 Ga3 118.9(4)
C35 C31 C32 108.1(5)
C35 C31 C36 126.7(6)
C32 C31 C36 125.1(6)
C35 C31 Ga4 74.3(3)
C32 C31 Ga4 71.7(3)
C36 C31 Ga4 119.9(4)
C33 C34 C35 110.0(5)
C33 C34 C39 123.0(6)
C35 C34 C39 127.0(6)
C33 C34 Ga4 72.1(3)
C35 C34 Ga4 73.4(3)
C39 C34 Ga4 122.1(4)
C34 C33 C32 109.0(5)
C34 C33 C38 127.1(6)
C32 C33 C38 123.9(6)
C34 C33 Ga4 74.6(3)
C32 C33 Ga4 71.5(3)
C38 C33 Ga4 120.9(4)
C33 C32 C31 105.3(5)
C33 C32 C37 129.7(6)
C31 C32 C37 125.0(6)
C33 C32 Ga4 73.2(3)
C31 C32 Ga4 72.9(3)
C37 C32 Ga4 121.3(4)
C34 C35 C31 107.6(5)
C34 C35 C40 125.0(6)
C31 C35 C40 127.4(6)
C34 C35 Ga4 73.2(3)
C31 C35 Ga4 71.3(3)
C40 C35 Ga4 120.7(4)
N1 C42 C45 107.1(5)
N1 C42 C44 107.6(5)
C45 C42 C44 111.7(7)
N1 C42 C43 107.4(5)
C45 C42 C43 114.0(7)
C44 C42 C43 108.7(6)
N1 C41 Pd2 173.5(5)
N3 C52 C53 108.2(5)
N3 C52 C54 107.0(5)
C53 C52 C54 112.5(6)
N3 C52 C55 108.2(5)
C53 C52 C55 110.0(5)
C54 C52 C55 110.7(5)
N3 C51 Pd1 173.8(5)
N2 C46 Pd3 172.7(5)
N2 C47 C48 109.1(5)
N2 C47 C50 107.2(5)
C48 C47 C50 112.5(8)
N2 C47 C49 107.1(5)
C48 C47 C49 110.9(7)
C50 C47 C49 109.9(6)

loop_
_geom_bond_atom_site_label_1
_geom_bond_atom_site_label_2
_geom_bond_distance
Pd1 C51 1.976(6)
Pd1 Ga4 2.4412(7)
Pd1 Ga2 2.4476(7)
Pd1 Ga1 2.5164(7)
Pd1 Pd3 2.8150(5)
Pd1 Pd2 2.8490(5)
C1 C2 1.406(8)
C1 C5 1.416(8)
C1 C6 1.504(8)
C1 Ga1 2.348(5)
N1 C41 1.154(7)
N1 C42 1.464(7)
Ga1 C2 2.327(5)
Ga1 C3 2.342(5)
Ga1 C4 2.362(5)
Ga1 C5 2.372(5)
Ga1 Pd3 2.5253(7)
Ga1 Pd2 2.5286(7)
Pd2 C41 1.970(6)
Pd2 Ga3 2.4459(7)
Pd2 Ga2 2.4496(7)
Pd2 Pd3 2.8184(5)
C2 C3 1.416(8)
C2 C7 1.510(8)
N2 C46 1.158(7)
N2 C47 1.457(7)
Ga2 C12 2.358(5)
Ga2 C13 2.361(5)
Ga2 C11 2.372(5)
Ga2 C14 2.396(5)
Ga2 C15 2.405(6)
Pd3 C46 1.971(6)
Pd3 Ga4 2.4765(7)
Pd3 Ga3 2.4766(7)
C3 C4 1.415(8)
C3 C8 1.499(8)
N3 C51 1.156(7)
N3 C52 1.458(7)
Ga3 C23 2.371(5)
Ga3 C25 2.381(6)
Ga3 C22 2.384(6)
Ga3 C21 2.394(6)
Ga3 C24 2.399(6)
Ga4 C32 2.360(5)
Ga4 C31 2.376(5)
Ga4 C33 2.381(5)
Ga4 C34 2.412(6)
Ga4 C35 2.415(6)
C4 C5 1.408(8)
C4 C9 1.504(8)
C5 C10 1.494(8)
C11 C12 1.418(8)
C11 C15 1.420(9)
C11 C16 1.495(9)
C13 C14 1.396(8)
C13 C12 1.424(8)
C13 C18 1.501(8)
C12 C17 1.493(8)
C14 C15 1.407(9)
C14 C19 1.515(8)
C15 C20 1.512(9)
C21 C25 1.411(9)
C21 C22 1.426(9)
C21 C26 1.507(9)
C22 C23 1.399(8)
C22 C27 1.496(9)
C24 C25 1.370(9)
C24 C23 1.384(9)
C24 C29 1.521(9)
C23 C28 1.524(9)
C25 C30 1.536(9)
C31 C35 1.417(9)
C31 C32 1.442(9)
C31 C36 1.508(8)
C34 C33 1.372(8)
C34 C35 1.387(9)
C34 C39 1.519(8)
C33 C32 1.436(8)
C33 C38 1.513(8)
C32 C37 1.476(8)
C35 C40 1.504(9)
C43 C42 1.535(9)
C42 C45 1.485(10)
C42 C44 1.521(10)
C54 C52 1.518(9)
C53 C52 1.512(9)
C52 C55 1.522(8)
C50 C47 1.504(10)
C49 C47 1.521(9)
C48 C47 1.477(10)
